data_7700571
loop_
_publ_author_name
'Qin, Lu'
'Zhang, Yue'
'Chao, Jianbin'
'Cheng, Jianhua'
'Chen, Xia'

_publ_section_title
;
 Four- and five-coordinate aluminum complexes supported by N,O-bidentate
 \b-pyrazylenolate ligands: synthesis, structure and application in ROP of
 \e-caprolactone and lactide.
;
_journal_issue 32
_journal_name_full 'Dalton transactions (Cambridge, England : 2003)'
_journal_page_first 12315
_journal_page_last 12325
_journal_paper_doi 10.1039/c9dt02330e
_journal_volume 48
_journal_year 2019
_chemical_formula_sum 'C16 H19 Al N2 O2'
_chemical_formula_weight 298.31
_space_group_crystal_system triclinic
_space_group_IT_number 2
_space_group_name_Hall '-P 1'
_space_group_name_H-M_alt 'P -1'
_symmetry_space_group_name_Hall '-P 1'
_symmetry_space_group_name_H-M 'P -1'
_atom_sites_solution_hydrogens geom
_audit_creation_method SHELXL-2016/6
_audit_update_record
;
2018-09-26 deposited with the CCDC.    2019-07-15 downloaded from the CCDC.
;
_cell_angle_alpha 92.424(2)
_cell_angle_beta 95.554(2)
_cell_angle_gamma 95.322(2)
_cell_formula_units_Z 2
_cell_length_a 7.2633(4)
_cell_length_b 9.1510(5)
_cell_length_c 12.0875(7)
_cell_measurement_reflns_used 9429
_cell_measurement_temperature 200(2)
_cell_measurement_theta_max 28.2945
_cell_measurement_theta_min 3.747
_cell_volume 795.13(8)
_computing_structure_refinement 'SHELXL-2016/6 (Sheldrick, 2016)'
_diffrn_ambient_temperature 200(2)
_diffrn_measured_fraction_theta_full 0.978
_diffrn_measured_fraction_theta_max 0.978
_diffrn_measurement_device_type CCD
_diffrn_radiation_type MoK\a
_diffrn_radiation_wavelength 0.71073
_diffrn_reflns_av_R_equivalents 0.0191
_diffrn_reflns_av_unetI/netI 0.0185
_diffrn_reflns_Laue_measured_fraction_full 0.978
_diffrn_reflns_Laue_measured_fraction_max 0.978
_diffrn_reflns_limit_h_max 8
_diffrn_reflns_limit_h_min -8
_diffrn_reflns_limit_k_max 10
_diffrn_reflns_limit_k_min -10
_diffrn_reflns_limit_l_max 14
_diffrn_reflns_limit_l_min -14
_diffrn_reflns_number 9599
_diffrn_reflns_point_group_measured_fraction_full 0.978
_diffrn_reflns_point_group_measured_fraction_max 0.978
_diffrn_reflns_theta_full 25.047
_diffrn_reflns_theta_max 25.047
_diffrn_reflns_theta_min 3.754
_exptl_absorpt_coefficient_mu 0.133
_exptl_crystal_colour yellow
_exptl_crystal_density_diffrn 1.246
_exptl_crystal_description block
_exptl_crystal_F_000 316
_refine_diff_density_max 0.466
_refine_diff_density_min -0.258
_refine_diff_density_rms 0.042
_refine_ls_extinction_method none
_refine_ls_goodness_of_fit_ref 1.083
_refine_ls_hydrogen_treatment constr
_refine_ls_matrix_type full
_refine_ls_number_parameters 194
_refine_ls_number_reflns 2763
_refine_ls_number_restraints 0
_refine_ls_restrained_S_all 1.083
_refine_ls_R_factor_all 0.0461
_refine_ls_R_factor_gt 0.0430
_refine_ls_shift/su_max 0.000
_refine_ls_shift/su_mean 0.000
_refine_ls_structure_factor_coef Fsqd
_refine_ls_weighting_details 'w=1/[\s^2^(Fo^2^)+(0.0567P)^2^+0.3963P] where P=(Fo^2^+2Fc^2^)/3'
_refine_ls_weighting_scheme calc
_refine_ls_wR_factor_gt 0.1141
_refine_ls_wR_factor_ref 0.1170
_reflns_Friedel_coverage 0.000
_reflns_number_gt 2565
_reflns_number_total 2763
_reflns_threshold_expression 'I > 2\s(I)'
_cod_data_source_file c9dt02330e2.cif
_cod_data_source_block 1_CCDC2
_cod_depositor_comments 'Adding full bibliography for 7700568--7700573.cif.'
_cod_database_code 7700571
_shelx_shelxl_version_number 2016/6
_shelx_space_group_comment
;
The symmetry employed for this shelxl refinement is uniquely defined
by the following loop, which should always be used as a source of
symmetry information in preference to the above space-group names.
They are only intended as comments.
;

loop_
_space_group_symop_operation_xyz
'x, y, z'
'-x, -y, -z'

loop_
_atom_site_label
_atom_site_type_symbol
_atom_site_fract_x
_atom_site_fract_y
_atom_site_fract_z
_atom_site_U_iso_or_equiv
_atom_site_adp_type
_atom_site_occupancy
_atom_site_site_symmetry_order
_atom_site_calc_flag
_atom_site_refinement_flags_posn
_atom_site_refinement_flags_adp
Al1 Al 0.27587(7) 0.30134(5) 0.23088(4) 0.02936(18) Uani 1 1 d . .
C8 C 0.2605(2) 0.35748(17) -0.10090(13) 0.0252(3) Uani 1 1 d . .
C12 C 0.2715(2) 0.16043(18) -0.24037(14) 0.0310(4) Uani 1 1 d . .
H12 H 0.287758 0.060606 -0.258057 0.037 Uiso 1 1 calc R U
C6 C 0.2460(2) 0.54569(17) 0.05253(13) 0.0271(4) Uani 1 1 d . .
H6 H 0.222216 0.612312 -0.004116 0.033 Uiso 1 1 calc R U
C4 C 0.2529(2) 0.60312(17) 0.16476(13) 0.0260(3) Uani 1 1 d . .
C7 C 0.2699(2) 0.40571(17) 0.01797(13) 0.0264(3) Uani 1 1 d . .
C3 C 0.2396(2) 0.75691(18) 0.18870(15) 0.0318(4) Uani 1 1 d . .
C13 C 0.2815(2) 0.21175(18) -0.13021(13) 0.0293(4) Uani 1 1 d . .
H13 H 0.303420 0.145479 -0.073052 0.035 Uiso 1 1 calc R U
C11 C 0.2376(2) 0.25544(19) -0.32445(13) 0.0297(4) Uani 1 1 d . .
C9 C 0.2280(2) 0.45133(18) -0.18745(14) 0.0338(4) Uani 1 1 d . .
H9 H 0.213359 0.551578 -0.170202 0.041 Uiso 1 1 calc R U
C10 C 0.2168(3) 0.4015(2) -0.29711(14) 0.0366(4) Uani 1 1 d . .
H10 H 0.194673 0.467454 -0.354480 0.044 Uiso 1 1 calc R U
C1 C 0.2764(3) 0.5754(2) 0.35594(15) 0.0370(4) Uani 1 1 d . .
H1 H 0.290586 0.514523 0.417331 0.044 Uiso 1 1 calc R U
C16 C 0.4920(3) 0.2381(2) 0.31724(17) 0.0455(5) Uani 1 1 d . .
H16A H 0.483073 0.130505 0.315244 0.068 Uiso 1 1 calc R U
H16B H 0.496496 0.276482 0.394492 0.068 Uiso 1 1 calc R U
H16C H 0.605137 0.275543 0.285466 0.068 Uiso 1 1 calc R U
C15 C 0.0325(3) 0.2105(2) 0.25879(19) 0.0477(5) Uani 1 1 d . .
H15A H -0.059276 0.227462 0.196939 0.072 Uiso 1 1 calc R U
H15B H -0.003472 0.253680 0.328108 0.072 Uiso 1 1 calc R U
H15C H 0.037954 0.104543 0.265365 0.072 Uiso 1 1 calc R U
C5 C 0.2205(3) 0.86053(19) 0.09638(17) 0.0444(5) Uani 1 1 d . .
H5A H 0.217252 0.960568 0.127960 0.067 Uiso 1 1 calc R U
H5B H 0.105075 0.831174 0.048534 0.067 Uiso 1 1 calc R U
H5C H 0.326555 0.857581 0.052309 0.067 Uiso 1 1 calc R U
C2 C 0.2614(3) 0.7214(2) 0.37506(16) 0.0409(4) Uani 1 1 d . .
H2 H 0.263905 0.759640 0.449547 0.049 Uiso 1 1 calc R U
C14 C 0.2482(3) 0.0680(2) -0.46559(15) 0.0412(4) Uani 1 1 d . .
H14A H 0.374252 0.048007 -0.437982 0.062 Uiso 1 1 calc R U
H14B H 0.231095 0.052611 -0.546798 0.062 Uiso 1 1 calc R U
H14C H 0.157534 0.001500 -0.432588 0.062 Uiso 1 1 calc R U
N1 N 0.27160(18) 0.51548(15) 0.25171(11) 0.0276(3) Uani 1 1 d . .
N2 N 0.2431(2) 0.81294(16) 0.29124(13) 0.0394(4) Uani 1 1 d . .
O1 O 0.3064(2) 0.30285(14) 0.08739(10) 0.0513(4) Uani 1 1 d . .
O2 O 0.22151(19) 0.21677(14) -0.43553(10) 0.0406(3) Uani 1 1 d . .

loop_
_atom_site_aniso_label
_atom_site_aniso_U_11
_atom_site_aniso_U_22
_atom_site_aniso_U_33
_atom_site_aniso_U_23
_atom_site_aniso_U_13
_atom_site_aniso_U_12
Al1 0.0381(3) 0.0256(3) 0.0256(3) 0.00434(19) 0.0036(2) 0.0078(2)
C8 0.0234(7) 0.0246(8) 0.0283(8) 0.0025(6) 0.0046(6) 0.0032(6)
C12 0.0357(9) 0.0263(8) 0.0316(9) -0.0009(7) 0.0040(7) 0.0071(7)
C6 0.0294(8) 0.0247(8) 0.0275(8) 0.0029(6) 0.0019(6) 0.0040(6)
C4 0.0198(7) 0.0251(8) 0.0328(8) -0.0008(6) 0.0025(6) 0.0017(6)
C7 0.0261(8) 0.0259(8) 0.0280(8) 0.0040(6) 0.0040(6) 0.0037(6)
C3 0.0295(8) 0.0255(8) 0.0400(9) -0.0028(7) 0.0041(7) 0.0019(6)
C13 0.0336(9) 0.0273(8) 0.0279(8) 0.0043(6) 0.0030(7) 0.0062(7)
C11 0.0287(8) 0.0351(9) 0.0257(8) 0.0004(7) 0.0044(6) 0.0046(7)
C9 0.0461(10) 0.0251(8) 0.0317(9) 0.0029(7) 0.0067(7) 0.0085(7)
C10 0.0512(11) 0.0330(9) 0.0279(9) 0.0084(7) 0.0054(8) 0.0114(8)
C1 0.0423(10) 0.0398(10) 0.0293(9) -0.0024(7) 0.0021(7) 0.0092(8)
C16 0.0392(10) 0.0472(11) 0.0531(12) 0.0185(9) 0.0059(9) 0.0118(8)
C15 0.0399(10) 0.0342(10) 0.0688(14) 0.0074(9) 0.0013(9) 0.0042(8)
C5 0.0629(12) 0.0234(9) 0.0483(11) 0.0011(8) 0.0094(9) 0.0080(8)
C2 0.0461(11) 0.0412(10) 0.0340(9) -0.0106(8) -0.0005(8) 0.0074(8)
C14 0.0575(12) 0.0377(10) 0.0290(9) -0.0038(7) 0.0070(8) 0.0067(8)
N1 0.0270(7) 0.0294(7) 0.0266(7) -0.0010(5) 0.0021(5) 0.0051(5)
N2 0.0422(9) 0.0321(8) 0.0423(9) -0.0108(7) 0.0024(7) 0.0034(6)
O1 0.1011(12) 0.0294(7) 0.0282(7) 0.0062(5) 0.0120(7) 0.0241(7)
O2 0.0593(8) 0.0398(7) 0.0241(6) -0.0010(5) 0.0039(5) 0.0142(6)

loop_
_atom_type_symbol
_atom_type_description
_atom_type_scat_dispersion_real
_atom_type_scat_dispersion_imag
_atom_type_scat_source
C C 0.0033 0.0016 'International Tables Vol C Tables 4.2.6.8 and 6.1.1.4'
H H 0.0000 0.0000 'International Tables Vol C Tables 4.2.6.8 and 6.1.1.4'
N N 0.0061 0.0033 'International Tables Vol C Tables 4.2.6.8 and 6.1.1.4'
O O 0.0106 0.0060 'International Tables Vol C Tables 4.2.6.8 and 6.1.1.4'
Al Al 0.0645 0.0514 'International Tables Vol C Tables 4.2.6.8 and 6.1.1.4'

loop_
_geom_angle_atom_site_label_1
_geom_angle_atom_site_label_2
_geom_angle_atom_site_label_3
_geom_angle
O1 Al1 C16 111.48(8)
O1 Al1 C15 112.77(9)
C16 Al1 C15 117.34(9)
O1 Al1 N1 95.33(6)
C16 Al1 N1 110.18(8)
C15 Al1 N1 107.39(7)
C13 C8 C9 117.26(15)
C13 C8 C7 119.61(14)
C9 C8 C7 123.12(14)
C11 C12 C13 119.62(15)
C7 C6 C4 127.03(15)
N1 C4 C6 121.43(14)
N1 C4 C3 117.85(14)
C6 C4 C3 120.71(15)
O1 C7 C6 122.90(15)
O1 C7 C8 114.38(14)
C6 C7 C8 122.71(14)
N2 C3 C4 122.18(16)
N2 C3 C5 117.16(15)
C4 C3 C5 120.66(15)
C12 C13 C8 121.93(15)
O2 C11 C12 124.78(15)
O2 C11 C10 115.79(15)
C12 C11 C10 119.43(15)
C10 C9 C8 121.36(15)
C9 C10 C11 120.40(16)
N1 C1 C2 121.40(17)
N2 C2 C1 121.78(17)
C1 N1 C4 118.95(14)
C1 N1 Al1 118.79(12)
C4 N1 Al1 122.14(11)
C3 N2 C2 117.84(15)
C7 O1 Al1 128.00(11)
C11 O2 C14 116.71(14)

loop_
_geom_bond_atom_site_label_1
_geom_bond_atom_site_label_2
_geom_bond_distance
Al1 O1 1.7702(13)
Al1 C16 1.9470(19)
Al1 C15 1.948(2)
Al1 N1 1.9685(14)
C8 C13 1.391(2)
C8 C9 1.398(2)
C8 C7 1.478(2)
C12 C11 1.384(2)
C12 C13 1.386(2)
C6 C7 1.362(2)
C6 C4 1.428(2)
C4 N1 1.353(2)
C4 C3 1.439(2)
C7 O1 1.315(2)
C3 N2 1.318(2)
C3 C5 1.499(3)
C11 O2 1.365(2)
C11 C10 1.389(2)
C9 C10 1.376(2)
C1 N1 1.349(2)
C1 C2 1.362(3)
C2 N2 1.346(3)
C14 O2 1.429(2)
